data_2237454
loop_
_publ_author_name
'Ganesh, Gnanavelu'
'Purushothaman, Santhanagopalan'
'Kannan, Piskala Subburaman'
'Raghunathan, Raghavachary'
'SubbiahPandi, Arunachalathevar'

_publ_section_title
;
 (3<i>E</i>)-11,16-Dioxatricyclo[15.4.0.0^5,10^]henicosa-1(21),3,5,7,9,17,19-heptaen-2-one
;
_journal_coeditor_code BX2434
_journal_issue 3
_journal_name_full 'Acta Crystallographica Section E'
_journal_page_first o442
_journal_paper_doi 10.1107/S1600536813000299
_journal_volume 69
_journal_year 2013
_chemical_formula_iupac 'C19 H18 O3'
_chemical_formula_moiety 'C19 H18 O3'
_chemical_formula_sum 'C19 H14 O3'
_chemical_formula_weight 294.34
_chemical_name_systematic
;
(3<i>E</i>)-11,16-Dioxatricyclo[15.4.0.0^5,10^]henicosa-1(21),3,5,7,9,17,19-
heptaen-2-one
;
_space_group_IT_number 2
_symmetry_cell_setting triclinic
_symmetry_space_group_name_Hall '-P 1'
_symmetry_space_group_name_H-M 'P -1'
_atom_sites_solution_hydrogens geom
_atom_sites_solution_primary direct
_atom_sites_solution_secondary difmap
_audit_creation_method SHELXL97
_cell_angle_alpha 62.590(2)
_cell_angle_beta 88.440(2)
_cell_angle_gamma 78.092(2)
_cell_formula_units_Z 6
_cell_length_a 9.0976(6)
_cell_length_b 16.9797(11)
_cell_length_c 17.2713(9)
_cell_measurement_reflns_used 9919
_cell_measurement_temperature 293(2)
_cell_measurement_theta_max 26.93
_cell_measurement_theta_min 2.0
_cell_volume 2310.4(2)
_computing_cell_refinement 'SAINT (Bruker, 2008)'
_computing_data_collection 'APEX2 (Bruker, 2008)'
_computing_data_reduction 'SAINT (Bruker, 2008)'
_computing_molecular_graphics 'ORTEP-3 (Farrugia, 2012)'
_computing_publication_material
;
SHELXL97 (Sheldrick, 2008) and PLATON (Spek, 2009)
;
_computing_structure_refinement 'SHELXL97 (Sheldrick, 2008)'
_computing_structure_solution 'SHELXS97 (Sheldrick, 2008)'
_diffrn_ambient_temperature 295(2)
_diffrn_measured_fraction_theta_full 0.989
_diffrn_measured_fraction_theta_max 0.989
_diffrn_measurement_device_type 'Bruker APEXII CCD area-detector'
_diffrn_measurement_method '\w and \f scans'
_diffrn_radiation_monochromator graphite
_diffrn_radiation_source 'fine-focus sealed tube'
_diffrn_radiation_type MoK\a
_diffrn_radiation_wavelength 0.71073
_diffrn_reflns_av_R_equivalents 0.0315
_diffrn_reflns_av_sigmaI/netI 0.0310
_diffrn_reflns_limit_h_max 11
_diffrn_reflns_limit_h_min -11
_diffrn_reflns_limit_k_max 21
_diffrn_reflns_limit_k_min -21
_diffrn_reflns_limit_l_max 21
_diffrn_reflns_limit_l_min -21
_diffrn_reflns_number 44770
_diffrn_reflns_theta_full 26.93
_diffrn_reflns_theta_max 26.93
_diffrn_reflns_theta_min 1.38
_diffrn_standards_number 0
_exptl_absorpt_coefficient_mu 0.085
_exptl_absorpt_correction_T_max 0.9791
_exptl_absorpt_correction_T_min 0.9668
_exptl_absorpt_correction_type multi-scan
_exptl_absorpt_process_details '(SADABS; Bruker, 2008)'
_exptl_crystal_colour 'white crystalline'
_exptl_crystal_density_diffrn 1.269
_exptl_crystal_density_method 'not measured'
_exptl_crystal_description block
_exptl_crystal_F_000 936
_exptl_crystal_size_max 0.40
_exptl_crystal_size_mid 0.30
_exptl_crystal_size_min 0.25
_refine_diff_density_max 0.193
_refine_diff_density_min -0.158
_refine_ls_extinction_method none
_refine_ls_goodness_of_fit_ref 1.042
_refine_ls_hydrogen_treatment mixed
_refine_ls_matrix_type full
_refine_ls_number_parameters 629
_refine_ls_number_reflns 9919
_refine_ls_number_restraints 15
_refine_ls_restrained_S_all 1.058
_refine_ls_R_factor_all 0.0905
_refine_ls_R_factor_gt 0.0445
_refine_ls_shift/su_max 0.000
_refine_ls_shift/su_mean 0.000
_refine_ls_structure_factor_coef Fsqd
_refine_ls_weighting_details 'calc w=1/[\s^2^(Fo^2^)+(0.0630P)^2^+0.2901P] where P=(Fo^2^+2Fc^2^)/3'
_refine_ls_weighting_scheme calc
_refine_ls_wR_factor_gt 0.1120
_refine_ls_wR_factor_ref 0.1431
_reflns_number_gt 5862
_reflns_number_total 9919
_reflns_threshold_expression I>2\s(I)
_cod_data_source_file bx2434.cif
_cod_data_source_block I
_cod_database_code 2237454
_cod_database_fobs_code 2237454

loop_
_symmetry_equiv_pos_as_xyz
'x, y, z'
'-x, -y, -z'

loop_
_atom_site_type_symbol
_atom_site_label
_atom_site_fract_x
_atom_site_fract_y
_atom_site_fract_z
_atom_site_U_iso_or_equiv
_atom_site_adp_type
_atom_site_calc_flag
_atom_site_refinement_flags
_atom_site_occupancy
_atom_site_symmetry_multiplicity
_atom_site_disorder_assembly
_atom_site_disorder_group
C C1 0.2486(2) 0.55742(11) 0.08728(12) 0.0588(5) Uani d . 1 1 A .
C C2 0.3295(3) 0.56983(13) 0.01475(14) 0.0739(6) Uani d . 1 1 . .
H H2 0.4339 0.5592 0.0212 0.089 Uiso calc R 1 1 . .
C C3 0.2613(3) 0.59712(15) -0.06609(15) 0.0862(7) Uani d . 1 1 . .
H H3 0.3189 0.6037 -0.1132 0.103 Uiso calc R 1 1 . .
C C4 0.1071(3) 0.61454(15) -0.07661(15) 0.0819(6) Uani d . 1 1 . .
H H4 0.0599 0.6341 -0.1314 0.098 Uiso calc R 1 1 . .
C C5 0.0222(3) 0.60341(13) -0.00704(13) 0.0705(5) Uani d . 1 1 . .
H H5 -0.0822 0.6151 -0.0149 0.085 Uiso calc R 1 1 . .
C C6 0.0908(2) 0.57491(12) 0.07496(12) 0.0604(5) Uani d . 1 1 . .
C C7 -0.1490(2) 0.58850(16) 0.13795(14) 0.0746(6) Uani d . 1 1 . .
H H7A -0.1910 0.5576 0.1115 0.089 Uiso calc R 1 1 . .
H H7B -0.1840 0.6536 0.1023 0.089 Uiso calc R 1 1 . .
C C8 -0.1943(2) 0.55946(15) 0.22954(14) 0.0751(6) Uani d . 1 1 . .
H H8A -0.3007 0.5853 0.2272 0.090 Uiso calc R 1 1 . .
H H8B -0.1389 0.5840 0.2573 0.090 Uiso calc R 1 1 . .
C C9 -0.1666(2) 0.45690(16) 0.28566(15) 0.0799(6) Uani d . 1 1 . .
H H9A -0.2619 0.4386 0.2900 0.096 Uiso calc R 1 1 . .
H H9B -0.1012 0.4281 0.2563 0.096 Uiso calc R 1 1 . .
C C10 -0.0971(2) 0.42235(16) 0.37628(14) 0.0788(6) Uani d . 1 1 . .
H H10A -0.1556 0.4536 0.4057 0.095 Uiso calc R 1 1 . .
H H10B -0.0919 0.3577 0.4105 0.095 Uiso calc R 1 1 . .
C C11 0.1433(2) 0.42178(13) 0.43431(13) 0.0630(5) Uani d . 1 1 . .
C C12 0.1029(2) 0.38431(14) 0.51991(13) 0.0713(5) Uani d . 1 1 . .
H H12 0.0078 0.3714 0.5316 0.086 Uiso calc R 1 1 . .
C C13 0.2019(3) 0.36627(15) 0.58727(14) 0.0776(6) Uani d . 1 1 . .
H H13 0.1743 0.3402 0.6445 0.093 Uiso calc R 1 1 . .
C C14 0.3413(3) 0.38636(16) 0.57095(15) 0.0823(6) Uani d . 1 1 . .
H H14 0.4080 0.3749 0.6167 0.099 Uiso calc R 1 1 . .
C C15 0.3817(2) 0.42369(13) 0.48619(14) 0.0720(5) Uani d . 1 1 . .
H H15 0.4765 0.4372 0.4757 0.086 Uiso calc R 1 1 . .
C C16 0.2861(2) 0.44200(12) 0.41563(12) 0.0601(5) Uani d . 1 1 B .
C C17 0.3411(2) 0.47976(13) 0.32785(14) 0.0654(5) Uani d D 1 1 . .
C C18 0.2732(2) 0.49489(13) 0.25304(13) 0.0716(6) Uani d D 1 1 A .
H H18 0.1781 0.4823 0.2549 0.086 Uiso calc R 1 1 . .
C C19 0.3368(2) 0.52898(12) 0.17062(13) 0.0663(5) Uani d D 1 1 . .
C C20 0.7253(2) -0.13378(14) 0.66919(13) 0.0646(5) Uani d D 1 1 . .
C C21 0.6521(2) -0.17445(13) 0.75325(13) 0.0626(5) Uani d . 1 1 C .
C C22 0.6970(3) -0.26840(16) 0.80557(16) 0.0811(6) Uani d . 1 1 . .
H H22 0.7659 -0.3022 0.7855 0.097 Uiso calc R 1 1 C .
C C23 0.6422(3) -0.31261(17) 0.88618(18) 0.0928(7) Uani d . 1 1 C .
H H23 0.6719 -0.3754 0.9190 0.111 Uiso calc R 1 1 . .
C C24 0.5441(3) -0.26358(19) 0.91737(18) 0.0963(7) Uani d . 1 1 . .
H H24 0.5100 -0.2930 0.9726 0.116 Uiso calc R 1 1 C .
C C25 0.4957(3) -0.17205(16) 0.86847(15) 0.0809(6) Uani d . 1 1 C .
H H25 0.4280 -0.1395 0.8903 0.097 Uiso calc R 1 1 . .
C C26 0.5470(2) -0.12669(14) 0.78589(13) 0.0644(5) Uani d . 1 1 . .
C C27 0.3856(2) 0.01519(14) 0.76303(13) 0.0705(5) Uani d . 1 1 . .
H H27A 0.4206 0.0144 0.8160 0.085 Uiso calc R 1 1 C .
H H27B 0.2971 -0.0108 0.7746 0.085 Uiso calc R 1 1 . .
C C28 0.3489(2) 0.11039(14) 0.69007(12) 0.0674(5) Uani d . 1 1 C .
H H28A 0.4423 0.1304 0.6721 0.081 Uiso calc R 1 1 . .
H H28B 0.2909 0.1495 0.7121 0.081 Uiso calc R 1 1 . .
C C29 0.2608(2) 0.12287(15) 0.60977(13) 0.0698(5) Uani d . 1 1 . .
H H29A 0.2617 0.0635 0.6148 0.084 Uiso calc R 1 1 C .
H H29B 0.1569 0.1520 0.6090 0.084 Uiso calc R 1 1 . .
C C30 0.3217(2) 0.17845(14) 0.52471(12) 0.0666(5) Uani d . 1 1 C .
H H30A 0.2539 0.1920 0.4757 0.080 Uiso calc R 1 1 . .
H H30B 0.3349 0.2352 0.5213 0.080 Uiso calc R 1 1 . .
C C31 0.5525(2) 0.15677(13) 0.45736(12) 0.0564(4) Uani d . 1 1 C .
C C32 0.5141(2) 0.24309(14) 0.38767(12) 0.0672(5) Uani d . 1 1 . .
H H32 0.4224 0.2812 0.3844 0.081 Uiso calc R 1 1 . .
C C33 0.6110(3) 0.27270(17) 0.32327(15) 0.0850(6) Uani d . 1 1 . .
H H33 0.5843 0.3307 0.2763 0.102 Uiso calc R 1 1 . .
C C34 0.7463(3) 0.2176(2) 0.32775(18) 0.1040(8) Uani d . 1 1 . .
H H34 0.8125 0.2382 0.2845 0.125 Uiso calc R 1 1 . .
C C35 0.7843(3) 0.13101(18) 0.39687(16) 0.0888(7) Uani d . 1 1 . .
H H35 0.8769 0.0940 0.3994 0.107 Uiso calc R 1 1 . .
C C36 0.6886(2) 0.09715(14) 0.46310(12) 0.0611(5) Uani d . 1 1 C .
C C37 0.7366(2) 0.00422(16) 0.53391(14) 0.0654(5) Uani d D 1 1 . .
C C38 0.6604(2) -0.04329(13) 0.60039(12) 0.0615(5) Uani d . 1 1 C .
H H38 0.5610 -0.0171 0.6027 0.074 Uiso calc R 1 1 . .
C C39 0.93750(19) 0.19043(12) 0.74456(11) 0.0533(4) Uani d . 1 1 . .
C C40 0.8673(2) 0.28237(13) 0.69700(13) 0.0678(5) Uani d . 1 1 . .
H H40 0.8908 0.3236 0.7134 0.081 Uiso calc R 1 1 . .
C C41 0.7645(2) 0.31371(15) 0.62675(15) 0.0797(6) Uani d . 1 1 . .
H H41 0.7184 0.3751 0.5969 0.096 Uiso calc R 1 1 . .
C C42 0.7305(2) 0.25418(16) 0.60102(15) 0.0810(6) Uani d . 1 1 . .
H H42 0.6623 0.2754 0.5529 0.097 Uiso calc R 1 1 . .
C C43 0.7958(2) 0.16383(14) 0.64527(13) 0.0697(5) Uani d . 1 1 . .
H H43 0.7717 0.1240 0.6270 0.084 Uiso calc R 1 1 . .
C C44 0.89803(19) 0.13060(12) 0.71742(11) 0.0546(4) Uani d . 1 1 . .
C C45 0.9246(2) -0.02235(13) 0.73831(13) 0.0680(5) Uani d . 1 1 . .
H H45A 0.9565 -0.0116 0.6809 0.082 Uiso calc R 1 1 . .
H H45B 0.8162 -0.0159 0.7369 0.082 Uiso calc R 1 1 . .
C C46 1.0010(2) -0.11563(13) 0.80595(13) 0.0671(5) Uani d . 1 1 . .
H H46A 1.1071 -0.1172 0.8130 0.081 Uiso calc R 1 1 . .
H H46B 0.9933 -0.1587 0.7848 0.081 Uiso calc R 1 1 . .
C C47 0.9366(2) -0.14613(13) 0.89507(13) 0.0699(5) Uani d . 1 1 . .
H H47A 0.8698 -0.0941 0.8960 0.084 Uiso calc R 1 1 . .
H H47B 0.8769 -0.1901 0.9030 0.084 Uiso calc R 1 1 . .
C C48 1.0545(2) -0.18769(13) 0.97021(13) 0.0692(5) Uani d . 1 1 . .
H H48A 1.0096 -0.2139 1.0256 0.083 Uiso calc R 1 1 . .
H H48B 1.1307 -0.2349 0.9666 0.083 Uiso calc R 1 1 . .
C C49 1.2255(2) -0.12862(13) 1.02307(11) 0.0564(4) Uani d . 1 1 . .
C C50 1.2922(2) -0.21385(14) 1.08800(13) 0.0709(5) Uani d . 1 1 . .
H H50 1.2628 -0.2649 1.0921 0.085 Uiso calc R 1 1 . .
C C51 1.4023(3) -0.22336(17) 1.14669(14) 0.0836(6) Uani d . 1 1 . .
H H51 1.4475 -0.2810 1.1902 0.100 Uiso calc R 1 1 . .
C C52 1.4454(3) -0.14910(19) 1.14138(15) 0.0945(7) Uani d . 1 1 . .
H H52 1.5192 -0.1558 1.1814 0.113 Uiso calc R 1 1 . .
C C53 1.3792(2) -0.06407(17) 1.07647(14) 0.0808(6) Uani d . 1 1 . .
H H53 1.4099 -0.0139 1.0735 0.097 Uiso calc R 1 1 . .
C C54 1.26825(19) -0.05043(13) 1.01523(11) 0.0557(4) Uani d . 1 1 . .
C C55 1.2065(2) 0.04182(13) 0.94696(12) 0.0569(4) Uani d . 1 1 . .
H H55 1.2542 0.0861 0.9449 0.068 Uiso calc R 1 1 . .
C C56 1.09217(19) 0.07140(12) 0.88751(11) 0.0534(4) Uani d . 1 1 . .
H H56 1.0363 0.0303 0.8898 0.064 Uiso calc R 1 1 . .
C C57 1.0495(2) 0.16541(12) 0.81842(12) 0.0554(4) Uani d . 1 1 . .
O O1 0.4695(2) 0.54064(15) 0.16521(13) 0.1011(9) Uani d PD 0.797(4) 1 A 1
O O1' 0.4746(8) 0.4998(7) 0.3293(9) 0.100(3) Uani d PD 0.204(4) 1 B 2
O O2 0.01235(14) 0.56378(11) 0.14559(9) 0.0789(4) Uani d . 1 1 . .
O O3 0.05022(15) 0.44048(11) 0.36520(9) 0.0831(4) Uani d . 1 1 . .
O O4 0.84438(19) -0.17918(15) 0.66161(14) 0.0896(7) Uani d PD 0.907(4) 1 C 1
O O4' 0.8606(10) -0.036(2) 0.519(2) 0.121(9) Uani d PD 0.095(4) 1 C 2
O O5 0.50151(15) -0.03546(9) 0.73550(8) 0.0712(4) Uani d . 1 1 C .
O O6 0.46332(14) 0.12368(9) 0.52412(8) 0.0669(4) Uani d . 1 1 . .
O O7 1.10487(18) 0.22515(9) 0.81922(10) 0.0826(4) Uani d . 1 1 . .
O O8 0.96687(14) 0.04133(8) 0.76207(8) 0.0635(3) Uani d . 1 1 . .
O O9 1.11850(16) -0.11450(8) 0.96222(8) 0.0692(4) Uani d . 1 1 . .
H H17 0.4431(7) 0.4810(13) 0.327(3) 0.083 Uiso d PD 0.797(4) 1 A 1
H H19 0.4298(5) 0.5422(5) 0.1523(6) 0.083 Uiso d PD 0.204(4) 1 B 2
H H37 0.8275(6) -0.024(3) 0.522(3) 0.083 Uiso d PD 0.907(4) 1 C 1
H H20 0.815(2) -0.166(11) 0.662(11) 0.083 Uiso d PD 0.095(4) 1 C 2

loop_
_atom_site_aniso_label
_atom_site_aniso_U_11
_atom_site_aniso_U_22
_atom_site_aniso_U_33
_atom_site_aniso_U_12
_atom_site_aniso_U_13
_atom_site_aniso_U_23
C1 0.0621(12) 0.0419(10) 0.0679(12) -0.0111(8) 0.0108(9) -0.0222(9)
C2 0.0787(14) 0.0573(12) 0.0780(14) -0.0147(10) 0.0209(12) -0.0257(11)
C3 0.108(2) 0.0759(15) 0.0725(15) -0.0216(13) 0.0268(14) -0.0332(12)
C4 0.114(2) 0.0695(14) 0.0671(14) -0.0258(13) 0.0062(13) -0.0332(11)
C5 0.0821(14) 0.0606(12) 0.0723(13) -0.0221(10) 0.0007(11) -0.0308(11)
C6 0.0680(13) 0.0512(11) 0.0638(12) -0.0162(9) 0.0098(10) -0.0271(9)
C7 0.0511(11) 0.0862(15) 0.0838(14) -0.0082(10) -0.0030(10) -0.0397(12)
C8 0.0482(11) 0.0897(16) 0.0924(15) -0.0108(10) 0.0067(10) -0.0482(13)
C9 0.0614(13) 0.0990(18) 0.0937(16) -0.0342(12) 0.0097(11) -0.0503(14)
C10 0.0625(13) 0.0915(16) 0.0852(15) -0.0322(11) 0.0170(11) -0.0378(13)
C11 0.0589(12) 0.0605(12) 0.0649(12) -0.0069(9) 0.0030(9) -0.0277(10)
C12 0.0671(13) 0.0722(14) 0.0730(13) -0.0095(10) 0.0118(11) -0.0352(11)
C13 0.0893(17) 0.0758(15) 0.0682(13) -0.0053(12) 0.0098(12) -0.0394(11)
C14 0.0887(17) 0.0839(16) 0.0762(15) -0.0056(13) -0.0079(12) -0.0434(13)
C15 0.0661(13) 0.0657(13) 0.0821(15) -0.0076(10) -0.0037(11) -0.0349(11)
C16 0.0546(11) 0.0507(11) 0.0690(12) -0.0038(8) -0.0004(9) -0.0257(9)
C17 0.0504(11) 0.0567(12) 0.0773(14) -0.0054(9) 0.0035(11) -0.0239(10)
C18 0.0493(11) 0.0829(15) 0.0690(13) -0.0173(10) 0.0036(10) -0.0227(11)
C19 0.0566(12) 0.0562(12) 0.0761(13) -0.0092(9) 0.0065(10) -0.0239(10)
C20 0.0573(12) 0.0747(14) 0.0786(13) -0.0071(10) -0.0052(10) -0.0521(12)
C21 0.0588(11) 0.0622(12) 0.0732(12) -0.0139(9) -0.0088(9) -0.0358(10)
C22 0.0760(14) 0.0733(15) 0.0978(17) -0.0102(12) -0.0179(13) -0.0440(14)
C23 0.0973(19) 0.0671(15) 0.0985(19) -0.0282(14) -0.0157(15) -0.0203(14)
C24 0.0984(19) 0.0875(19) 0.0934(18) -0.0382(15) 0.0097(15) -0.0268(16)
C25 0.0810(15) 0.0785(16) 0.0796(15) -0.0282(12) 0.0141(12) -0.0299(13)
C26 0.0610(12) 0.0670(13) 0.0699(12) -0.0207(10) 0.0024(10) -0.0328(11)
C27 0.0714(13) 0.0829(15) 0.0701(12) -0.0177(11) 0.0212(10) -0.0469(12)
C28 0.0715(13) 0.0739(14) 0.0701(12) -0.0128(10) 0.0194(10) -0.0466(11)
C29 0.0526(11) 0.0845(14) 0.0787(13) -0.0106(10) 0.0152(10) -0.0457(12)
C30 0.0570(11) 0.0759(13) 0.0704(12) -0.0012(10) 0.0084(9) -0.0426(11)
C31 0.0556(11) 0.0716(13) 0.0587(11) -0.0166(9) 0.0090(8) -0.0433(10)
C32 0.0712(13) 0.0709(14) 0.0661(12) -0.0156(10) 0.0090(10) -0.0375(11)
C33 0.0911(17) 0.0847(16) 0.0788(15) -0.0267(14) 0.0202(13) -0.0353(13)
C34 0.100(2) 0.105(2) 0.0972(19) -0.0329(17) 0.0438(15) -0.0366(17)
C35 0.0691(14) 0.1033(19) 0.0983(17) -0.0151(13) 0.0281(13) -0.0532(16)
C36 0.0560(11) 0.0763(14) 0.0653(12) -0.0148(10) 0.0089(9) -0.0450(11)
C37 0.0502(11) 0.0862(15) 0.0769(13) -0.0054(11) 0.0042(11) -0.0561(12)
C38 0.0540(11) 0.0717(13) 0.0677(12) -0.0020(10) 0.0015(9) -0.0445(11)
C39 0.0499(10) 0.0532(11) 0.0595(10) -0.0126(8) 0.0129(8) -0.0282(9)
C40 0.0667(12) 0.0571(12) 0.0801(13) -0.0163(10) 0.0156(11) -0.0317(11)
C41 0.0701(14) 0.0611(13) 0.0848(15) -0.0014(11) -0.0053(12) -0.0192(12)
C42 0.0704(14) 0.0776(16) 0.0792(14) -0.0040(12) -0.0134(11) -0.0272(13)
C43 0.0657(12) 0.0718(14) 0.0712(13) -0.0082(10) -0.0069(10) -0.0351(11)
C44 0.0491(10) 0.0569(11) 0.0592(11) -0.0095(8) 0.0053(8) -0.0290(9)
C45 0.0749(13) 0.0705(13) 0.0748(13) -0.0138(10) -0.0067(10) -0.0474(11)
C46 0.0723(13) 0.0632(12) 0.0829(14) -0.0085(10) -0.0070(10) -0.0501(11)
C47 0.0722(13) 0.0606(12) 0.0876(14) -0.0209(10) 0.0005(11) -0.0406(11)
C48 0.0858(14) 0.0536(12) 0.0744(13) -0.0209(10) -0.0016(11) -0.0321(10)
C49 0.0562(11) 0.0631(12) 0.0539(10) -0.0095(9) 0.0047(8) -0.0321(9)
C50 0.0760(14) 0.0668(13) 0.0653(12) -0.0101(11) 0.0009(11) -0.0289(11)
C51 0.0762(15) 0.0821(16) 0.0709(14) -0.0058(12) -0.0059(11) -0.0218(12)
C52 0.0787(16) 0.112(2) 0.0822(16) -0.0230(15) -0.0214(13) -0.0337(16)
C53 0.0742(14) 0.0912(17) 0.0804(14) -0.0287(12) -0.0087(12) -0.0376(13)
C54 0.0499(10) 0.0691(12) 0.0569(10) -0.0167(9) 0.0062(8) -0.0352(10)
C55 0.0574(11) 0.0632(12) 0.0663(11) -0.0226(9) 0.0090(9) -0.0399(10)
C56 0.0574(11) 0.0568(11) 0.0588(10) -0.0195(8) 0.0089(9) -0.0349(9)
C57 0.0579(11) 0.0554(11) 0.0649(11) -0.0177(9) 0.0146(9) -0.0362(10)
O1 0.0545(12) 0.139(2) 0.0884(14) -0.0309(12) 0.0096(10) -0.0315(13)
O1' 0.079(6) 0.142(8) 0.090(6) -0.063(5) 0.018(4) -0.047(6)
O2 0.0511(8) 0.1105(12) 0.0688(9) -0.0109(7) 0.0041(6) -0.0391(8)
O3 0.0572(8) 0.1169(12) 0.0693(9) -0.0312(8) 0.0090(7) -0.0337(8)
O4 0.0751(12) 0.0944(13) 0.0961(13) 0.0129(9) 0.0005(9) -0.0541(10)
O4' 0.052(10) 0.097(15) 0.162(19) 0.027(10) 0.005(12) -0.034(13)
O5 0.0779(9) 0.0655(9) 0.0703(8) -0.0123(7) 0.0215(7) -0.0338(7)
O6 0.0605(8) 0.0707(9) 0.0639(8) -0.0012(6) 0.0161(6) -0.0324(7)
O7 0.1009(11) 0.0641(9) 0.0927(10) -0.0327(8) -0.0031(8) -0.0382(8)
O8 0.0721(8) 0.0557(8) 0.0694(8) -0.0076(6) -0.0115(6) -0.0363(7)
O9 0.0904(10) 0.0537(8) 0.0676(8) -0.0195(7) -0.0140(7) -0.0289(6)

loop_
_atom_type_symbol
_atom_type_description
_atom_type_scat_dispersion_real
_atom_type_scat_dispersion_imag
_atom_type_scat_source
C C 0.0033 0.0016 'International Tables Vol C Tables 4.2.6.8 and 6.1.1.4'
H H 0.0000 0.0000 'International Tables Vol C Tables 4.2.6.8 and 6.1.1.4'
O O 0.0106 0.0060 'International Tables Vol C Tables 4.2.6.8 and 6.1.1.4'

loop_
_geom_angle_atom_site_label_1
_geom_angle_atom_site_label_2
_geom_angle_atom_site_label_3
_geom_angle
C2 C1 C6 117.19(18)
C2 C1 C19 116.88(18)
C6 C1 C19 125.91(17)
C3 C2 C1 122.5(2)
C3 C2 H2 118.7
C1 C2 H2 118.7
C4 C3 C2 119.1(2)
C4 C3 H3 120.4
C2 C3 H3 120.4
C5 C4 C3 120.5(2)
C5 C4 H4 119.7
C3 C4 H4 119.7
C4 C5 C6 120.5(2)
C4 C5 H5 119.8
C6 C5 H5 119.8
O2 C6 C5 122.91(18)
O2 C6 C1 116.99(17)
C5 C6 C1 120.09(18)
O2 C7 C8 105.59(16)
O2 C7 H7A 110.6
C8 C7 H7A 110.6
O2 C7 H7B 110.6
C8 C7 H7B 110.6
H7A C7 H7B 108.8
C7 C8 C9 113.87(18)
C7 C8 H8A 108.8
C9 C8 H8A 108.8
C7 C8 H8B 108.8
C9 C8 H8B 108.8
H8A C8 H8B 107.7
C10 C9 C8 114.65(18)
C10 C9 H9A 108.6
C8 C9 H9A 108.6
C10 C9 H9B 108.6
C8 C9 H9B 108.6
H9A C9 H9B 107.6
O3 C10 C9 105.56(16)
O3 C10 H10A 110.6
C9 C10 H10A 110.6
O3 C10 H10B 110.6
C9 C10 H10B 110.6
H10A C10 H10B 108.8
O3 C11 C12 123.02(18)
O3 C11 C16 116.58(17)
C12 C11 C16 120.39(19)
C13 C12 C11 120.5(2)
C13 C12 H12 119.7
C11 C12 H12 119.7
C12 C13 C14 120.4(2)
C12 C13 H13 119.8
C14 C13 H13 119.8
C13 C14 C15 119.3(2)
C13 C14 H14 120.4
C15 C14 H14 120.4
C14 C15 C16 122.5(2)
C14 C15 H15 118.7
C16 C15 H15 118.7
C15 C16 C11 116.87(18)
C15 C16 C17 118.42(18)
C11 C16 C17 124.71(18)
O1' C17 C18 121.0(6)
O1' C17 C16 111.1(6)
C18 C17 C16 127.94(18)
O1' C17 H17 14.2(12)
C18 C17 H17 116(3)
C16 C17 H17 114(3)
C17 C18 C19 124.49(19)
C17 C18 H18 117.8
C19 C18 H18 117.8
O1 C19 C18 120.5(2)
O1 C19 C1 116.98(19)
C18 C19 C1 122.37(18)
O1 C19 H19 13.9(6)
C18 C19 H19 134.5(6)
C1 C19 H19 103.1(6)
O4 C20 C38 121.5(2)
O4 C20 C21 117.6(2)
C38 C20 C21 120.96(17)
O4 C20 H20 2(10)
C38 C20 H20 120(10)
C21 C20 H20 119(10)
C22 C21 C26 116.9(2)
C22 C21 C20 116.97(19)
C26 C21 C20 126.07(18)
C23 C22 C21 122.0(2)
C23 C22 H22 119.0
C21 C22 H22 119.0
C24 C23 C22 119.6(2)
C24 C23 H23 120.2
C22 C23 H23 120.2
C25 C24 C23 120.6(2)
C25 C24 H24 119.7
C23 C24 H24 119.7
C24 C25 C26 120.5(2)
C24 C25 H25 119.8
C26 C25 H25 119.8
O5 C26 C25 122.03(19)
O5 C26 C21 117.57(17)
C25 C26 C21 120.4(2)
O5 C27 C28 106.78(15)
O5 C27 H27A 110.4
C28 C27 H27A 110.4
O5 C27 H27B 110.4
C28 C27 H27B 110.4
H27A C27 H27B 108.6
C27 C28 C29 114.89(17)
C27 C28 H28A 108.5
C29 C28 H28A 108.5
C27 C28 H28B 108.5
C29 C28 H28B 108.5
H28A C28 H28B 107.5
C30 C29 C28 113.87(17)
C30 C29 H29A 108.8
C28 C29 H29A 108.8
C30 C29 H29B 108.8
C28 C29 H29B 108.8
H29A C29 H29B 107.7
O6 C30 C29 105.39(16)
O6 C30 H30A 110.7
C29 C30 H30A 110.7
O6 C30 H30B 110.7
C29 C30 H30B 110.7
H30A C30 H30B 108.8
O6 C31 C32 123.27(17)
O6 C31 C36 115.58(17)
C32 C31 C36 121.15(17)
C33 C32 C31 120.1(2)
C33 C32 H32 119.9
C31 C32 H32 119.9
C34 C33 C32 120.4(2)
C34 C33 H33 119.8
C32 C33 H33 119.8
C33 C34 C35 119.5(2)
C33 C34 H34 120.2
C35 C34 H34 120.2
C34 C35 C36 122.2(2)
C34 C35 H35 118.9
C36 C35 H35 118.9
C35 C36 C31 116.46(19)
C35 C36 C37 118.94(18)
C31 C36 C37 124.58(17)
O4' C37 C38 119.5(18)
O4' C37 C36 110.8(18)
C38 C37 C36 128.95(17)
O4' C37 H37 1(5)
C38 C37 H37 121(3)
C36 C37 H37 109(3)
C37 C38 C20 123.12(18)
C37 C38 H38 118.4
C20 C38 H38 118.4
C40 C39 C44 116.89(17)
C40 C39 C57 116.85(16)
C44 C39 C57 126.25(16)
C41 C40 C39 122.10(19)
C41 C40 H40 119.0
C39 C40 H40 119.0
C42 C41 C40 119.6(2)
C42 C41 H41 120.2
C40 C41 H41 120.2
C43 C42 C41 120.6(2)
C43 C42 H42 119.7
C41 C42 H42 119.7
C42 C43 C44 120.7(2)
C42 C43 H43 119.7
C44 C43 H43 119.7
O8 C44 C43 122.17(16)
O8 C44 C39 117.63(15)
C43 C44 C39 120.16(17)
O8 C45 C46 107.12(14)
O8 C45 H45A 110.3
C46 C45 H45A 110.3
O8 C45 H45B 110.3
C46 C45 H45B 110.3
H45A C45 H45B 108.5
C45 C46 C47 114.28(16)
C45 C46 H46A 108.7
C47 C46 H46A 108.7
C45 C46 H46B 108.7
C47 C46 H46B 108.7
H46A C46 H46B 107.6
C48 C47 C46 113.72(17)
C48 C47 H47A 108.8
C46 C47 H47A 108.8
C48 C47 H47B 108.8
C46 C47 H47B 108.8
H47A C47 H47B 107.7
O9 C48 C47 105.23(15)
O9 C48 H48A 110.7
C47 C48 H48A 110.7
O9 C48 H48B 110.7
C47 C48 H48B 110.7
H48A C48 H48B 108.8
O9 C49 C50 123.04(17)
O9 C49 C54 115.83(16)
C50 C49 C54 121.12(17)
C51 C50 C49 120.0(2)
C51 C50 H50 120.0
C49 C50 H50 120.0
C52 C51 C50 120.4(2)
C52 C51 H51 119.8
C50 C51 H51 119.8
C51 C52 C53 119.7(2)
C51 C52 H52 120.2
C53 C52 H52 120.2
C52 C53 C54 122.4(2)
C52 C53 H53 118.8
C54 C53 H53 118.8
C53 C54 C49 116.41(18)
C53 C54 C55 119.04(17)
C49 C54 C55 124.54(16)
C56 C55 C54 129.21(17)
C56 C55 H55 115.4
C54 C55 H55 115.4
C55 C56 C57 123.24(16)
C55 C56 H56 118.4
C57 C56 H56 118.4
O7 C57 C56 121.13(17)
O7 C57 C39 118.62(16)
C56 C57 C39 120.25(15)
C19 O1 H19 32.3(13)
C17 O1' H17 28.3(18)
C6 O2 C7 121.20(15)
C11 O3 C10 121.56(16)
C20 O4 H20 5(10)
C37 O4' H37 4(10)
C26 O5 C27 119.54(15)
C31 O6 C30 120.30(15)
C44 O8 C45 119.07(14)
C49 O9 C48 120.23(14)

loop_
_geom_bond_atom_site_label_1
_geom_bond_atom_site_label_2
_geom_bond_distance
C1 C2 1.388(3)
C1 C6 1.406(3)
C1 C19 1.487(3)
C2 C3 1.372(3)
C2 H2 0.9300
C3 C4 1.371(3)
C3 H3 0.9300
C4 C5 1.370(3)
C4 H4 0.9300
C5 C6 1.386(3)
C5 H5 0.9300
C6 O2 1.353(2)
C7 O2 1.433(2)
C7 C8 1.499(3)
C7 H7A 0.9700
C7 H7B 0.9700
C8 C9 1.521(3)
C8 H8A 0.9700
C8 H8B 0.9700
C9 C10 1.500(3)
C9 H9A 0.9700
C9 H9B 0.9700
C10 O3 1.425(2)
C10 H10A 0.9700
C10 H10B 0.9700
C11 O3 1.355(2)
C11 C12 1.388(3)
C11 C16 1.404(3)
C12 C13 1.369(3)
C12 H12 0.9300
C13 C14 1.370(3)
C13 H13 0.9300
C14 C15 1.376(3)
C14 H14 0.9300
C15 C16 1.391(3)
C15 H15 0.9300
C16 C17 1.468(3)
C17 O1' 1.331(6)
C17 C18 1.337(3)
C17 H17 0.933(5)
C18 C19 1.425(3)
C18 H18 0.9300
C19 O1 1.258(2)
C19 H19 0.930(5)
C20 O4 1.235(2)
C20 C38 1.451(3)
C20 C21 1.497(3)
C20 H20 0.930(5)
C21 C22 1.397(3)
C21 C26 1.400(3)
C22 C23 1.380(3)
C22 H22 0.9300
C23 C24 1.364(4)
C23 H23 0.9300
C24 C25 1.361(3)
C24 H24 0.9300
C25 C26 1.395(3)
C25 H25 0.9300
C26 O5 1.357(2)
C27 O5 1.433(2)
C27 C28 1.496(3)
C27 H27A 0.9700
C27 H27B 0.9700
C28 C29 1.527(3)
C28 H28A 0.9700
C28 H28B 0.9700
C29 C30 1.500(3)
C29 H29A 0.9700
C29 H29B 0.9700
C30 O6 1.428(2)
C30 H30A 0.9700
C30 H30B 0.9700
C31 O6 1.358(2)
C31 C32 1.381(3)
C31 C36 1.402(2)
C32 C33 1.372(3)
C32 H32 0.9300
C33 C34 1.364(3)
C33 H33 0.9300
C34 C35 1.379(3)
C34 H34 0.9300
C35 C36 1.394(3)
C35 H35 0.9300
C36 C37 1.464(3)
C37 O4' 1.276(9)
C37 C38 1.336(3)
C37 H37 0.935(5)
C38 H38 0.9300
C39 C40 1.399(3)
C39 C44 1.407(2)
C39 C57 1.496(2)
C40 C41 1.375(3)
C40 H40 0.9300
C41 C42 1.366(3)
C41 H41 0.9300
C42 C43 1.364(3)
C42 H42 0.9300
C43 C44 1.391(3)
C43 H43 0.9300
C44 O8 1.358(2)
C45 O8 1.440(2)
C45 C46 1.497(3)
C45 H45A 0.9700
C45 H45B 0.9700
C46 C47 1.524(3)
C46 H46A 0.9700
C46 H46B 0.9700
C47 C48 1.501(3)
C47 H47A 0.9700
C47 H47B 0.9700
C48 O9 1.428(2)
C48 H48A 0.9700
C48 H48B 0.9700
C49 O9 1.355(2)
C49 C50 1.379(3)
C49 C54 1.406(2)
C50 C51 1.377(3)
C50 H50 0.9300
C51 C52 1.359(3)
C51 H51 0.9300
C52 C53 1.375(3)
C52 H52 0.9300
C53 C54 1.388(3)
C53 H53 0.9300
C54 C55 1.460(3)
C55 C56 1.325(2)
C55 H55 0.9300
C56 C57 1.462(2)
C56 H56 0.9300
C57 O7 1.228(2)
O1 H19 0.420(5)
O1' H17 0.484(15)
O4 H20 0.31(3)
O4' H37 0.342(12)

loop_
_geom_hbond_atom_site_label_D
_geom_hbond_atom_site_label_H
_geom_hbond_atom_site_label_A
_geom_hbond_site_symmetry_A
_geom_hbond_distance_DH
_geom_hbond_distance_HA
_geom_hbond_distance_DA
_geom_hbond_angle_DHA
C2 H2 O1 1 0.93 2.37 2.712(3) 101
C18 H18 O2 1 0.93 2.15 2.746(2) 121
C18 H18 O3 1 0.93 2.12 2.763(2) 126
C38 H38 O5 1 0.93 2.24 2.753(2) 114
C38 H38 O6 1 0.93 2.13 2.753(3) 123
C55 H55 O7 1 0.93 2.50 2.829(2) 101
C56 H56 O8 1 0.93 2.23 2.766(2) 116
C56 H56 O9 1 0.93 2.15 2.764(2) 122

loop_
_geom_torsion_atom_site_label_1
_geom_torsion_atom_site_label_2
_geom_torsion_atom_site_label_3
_geom_torsion_atom_site_label_4
_geom_torsion
C6 C1 C2 C3 -0.6(3)
C19 C1 C2 C3 -179.13(19)
C1 C2 C3 C4 1.2(3)
C2 C3 C4 C5 -1.1(3)
C3 C4 C5 C6 0.4(3)
C4 C5 C6 O2 179.27(18)
C4 C5 C6 C1 0.2(3)
C2 C1 C6 O2 -179.23(16)
C19 C1 C6 O2 -0.9(3)
C2 C1 C6 C5 -0.1(3)
C19 C1 C6 C5 178.27(17)
O2 C7 C8 C9 -69.8(2)
C7 C8 C9 C10 135.73(19)
C8 C9 C10 O3 -66.2(2)
O3 C11 C12 C13 179.56(19)
C16 C11 C12 C13 -0.2(3)
C11 C12 C13 C14 1.1(3)
C12 C13 C14 C15 -0.9(3)
C13 C14 C15 C16 -0.1(3)
C14 C15 C16 C11 0.9(3)
C14 C15 C16 C17 -178.48(18)
O3 C11 C16 C15 179.47(17)
C12 C11 C16 C15 -0.7(3)
O3 C11 C16 C17 -1.2(3)
C12 C11 C16 C17 178.60(18)
C15 C16 C17 O1' -6.6(5)
C11 C16 C17 O1' 174.1(5)
C15 C16 C17 C18 173.84(18)
C11 C16 C17 C18 -5.5(3)
O1' C17 C18 C19 2.8(5)
C16 C17 C18 C19 -177.69(17)
C17 C18 C19 O1 5.5(2)
C17 C18 C19 C1 -170.82(18)
C2 C1 C19 O1 17.7(3)
C6 C1 C19 O1 -160.68(19)
C2 C1 C19 C18 -165.91(16)
C6 C1 C19 C18 15.7(3)
O4 C20 C21 C22 -18.2(3)
C38 C20 C21 C22 163.50(17)
O4 C20 C21 C26 159.25(18)
C38 C20 C21 C26 -19.0(3)
C26 C21 C22 C23 -0.7(3)
C20 C21 C22 C23 177.04(18)
C21 C22 C23 C24 -1.7(3)
C22 C23 C24 C25 2.4(4)
C23 C24 C25 C26 -0.7(4)
C24 C25 C26 O5 -179.8(2)
C24 C25 C26 C21 -1.7(3)
C22 C21 C26 O5 -179.53(17)
C20 C21 C26 O5 3.0(3)
C22 C21 C26 C25 2.3(3)
C20 C21 C26 C25 -175.11(18)
O5 C27 C28 C29 72.9(2)
C27 C28 C29 C30 -133.58(18)
C28 C29 C30 O6 68.8(2)
O6 C31 C32 C33 178.75(17)
C36 C31 C32 C33 -1.3(3)
C31 C32 C33 C34 -0.5(3)
C32 C33 C34 C35 1.1(4)
C33 C34 C35 C36 0.1(4)
C34 C35 C36 C31 -1.8(3)
C34 C35 C36 C37 179.5(2)
O6 C31 C36 C35 -177.69(17)
C32 C31 C36 C35 2.4(3)
O6 C31 C36 C37 1.0(3)
C32 C31 C36 C37 -178.98(17)
C35 C36 C37 O4' -5.5(3)
C31 C36 C37 O4' 175.9(3)
C35 C36 C37 C38 -175.71(19)
C31 C36 C37 C38 5.7(3)
O4' C37 C38 C20 14.1(4)
C36 C37 C38 C20 -176.43(17)
O4 C20 C38 C37 -14.3(3)
C21 C20 C38 C37 163.96(17)
C44 C39 C40 C41 -0.1(3)
C57 C39 C40 C41 178.80(17)
C39 C40 C41 C42 -1.0(3)
C40 C41 C42 C43 1.1(3)
C41 C42 C43 C44 0.0(3)
C42 C43 C44 O8 -178.90(18)
C42 C43 C44 C39 -1.2(3)
C40 C39 C44 O8 179.03(15)
C57 C39 C44 O8 0.2(3)
C40 C39 C44 C43 1.2(2)
C57 C39 C44 C43 -177.58(17)
O8 C45 C46 C47 71.1(2)
C45 C46 C47 C48 -133.37(17)
C46 C47 C48 O9 68.7(2)
O9 C49 C50 C51 178.75(18)
C54 C49 C50 C51 0.2(3)
C49 C50 C51 C52 0.3(3)
C50 C51 C52 C53 -0.5(4)
C51 C52 C53 C54 0.2(4)
C52 C53 C54 C49 0.3(3)
C52 C53 C54 C55 -178.4(2)
O9 C49 C54 C53 -179.17(16)
C50 C49 C54 C53 -0.5(3)
O9 C49 C54 C55 -0.5(2)
C50 C49 C54 C55 178.11(17)
C53 C54 C55 C56 -173.20(19)
C49 C54 C55 C56 8.2(3)
C54 C55 C56 C57 -175.25(16)
C55 C56 C57 O7 -10.3(3)
C55 C56 C57 C39 169.22(16)
C40 C39 C57 O7 -19.8(2)
C44 C39 C57 O7 159.01(17)
C40 C39 C57 C56 160.68(15)
C44 C39 C57 C56 -20.5(3)
C5 C6 O2 C7 -5.4(3)
C1 C6 O2 C7 173.73(17)
C8 C7 O2 C6 175.49(17)
C12 C11 O3 C10 -0.2(3)
C16 C11 O3 C10 179.64(18)
C9 C10 O3 C11 176.79(18)
C25 C26 O5 C27 -6.7(3)
C21 C26 O5 C27 175.18(16)
C28 C27 O5 C26 -173.76(16)
C32 C31 O6 C30 0.3(3)
C36 C31 O6 C30 -179.69(16)
C29 C30 O6 C31 -176.31(15)
C43 C44 O8 C45 -4.8(3)
C39 C44 O8 C45 177.49(16)
C46 C45 O8 C44 -171.89(15)
C50 C49 O9 C48 8.7(3)
C54 C49 O9 C48 -172.64(16)
C47 C48 O9 C49 177.11(15)
